data_2206391
loop_
_publ_author_name
'R. Praveen Kumar'
'S. Athimoolam'
'S. Asath Bahadur'
'R. K. Rajaram'

_publ_section_title
;
 <small>L</small>-Histidinium sulfate
;
_journal_issue 8
_journal_name_full 'Acta Crystallographica Section E'
_journal_page_first o2419
_journal_page_last o2421
_journal_paper_doi 10.1107/S1600536805021021
_journal_volume 61
_journal_year 2005
_chemical_formula_iupac 'C6 H11 N3 O2 2+, S O4 2-'
_chemical_formula_moiety 'C6 H11 N3 O2 2+, S O4 2-'
_chemical_formula_sum 'C6 H11 N3 O6 S'
_chemical_formula_weight 253.25
_chemical_name_common 'L-Histidinium Sulfate'
_chemical_name_systematic
;
L-Histidinium sulfate
;
_space_group_IT_number 4
_symmetry_cell_setting monoclinic
_symmetry_space_group_name_Hall 'P 2yb'
_symmetry_space_group_name_H-M 'P 1 21 1'
_atom_sites_solution_hydrogens geom
_atom_sites_solution_primary direct
_atom_sites_solution_secondary difmap
_audit_creation_method SHELXL-97
_cell_angle_alpha 90.00
_cell_angle_beta 90.733(8)
_cell_angle_gamma 90.00
_cell_formula_units_Z 4
_cell_length_a 6.8616(6)
_cell_length_b 5.8084(6)
_cell_length_c 25.6901(18)
_cell_measurement_reflns_used 25
_cell_measurement_temperature 293(2)
_cell_measurement_theta_max 11.83
_cell_measurement_theta_min 9.56
_cell_volume 1023.79(16)
_computing_cell_refinement 'CAD-4 EXPRESS'
_computing_data_collection 'CAD-4 EXPRESS (Enraf--Nonius, 1994)'
_computing_data_reduction 'XCAD4 (Harms & Wocadlo, 1995)'
_computing_molecular_graphics 'SHELXTL/PC (Bruker, 2000) and PLATON (Spek, 2003)'
_computing_publication_material SHELXL97
_computing_structure_refinement 'SHELXL97 (Sheldrick, 1997)'
_computing_structure_solution 'SHELXS97 (Sheldrick, 1997)'
_diffrn_ambient_temperature 293(2)
_diffrn_measured_fraction_theta_full 0.998
_diffrn_measured_fraction_theta_max 0.998
_diffrn_measurement_device_type 'Nonius MACH-3 sealed-tube'
_diffrn_measurement_method \w-2\q
_diffrn_radiation_monochromator graphite
_diffrn_radiation_source 'fine-focus sealed tube'
_diffrn_radiation_type MoK\a
_diffrn_radiation_wavelength 0.71073
_diffrn_reflns_av_R_equivalents 0.0935
_diffrn_reflns_av_sigmaI/netI 0.0243
_diffrn_reflns_limit_h_max 8
_diffrn_reflns_limit_h_min 0
_diffrn_reflns_limit_k_max 6
_diffrn_reflns_limit_k_min -1
_diffrn_reflns_limit_l_max 30
_diffrn_reflns_limit_l_min -30
_diffrn_reflns_number 2571
_diffrn_reflns_theta_full 25.0
_diffrn_reflns_theta_max 25.0
_diffrn_reflns_theta_min 2.38
_diffrn_standards_decay_% 0
_diffrn_standards_interval_time 60
_diffrn_standards_number 3
_exptl_absorpt_coefficient_mu 0.337
_exptl_absorpt_correction_T_max 0.9990
_exptl_absorpt_correction_T_min 0.7738
_exptl_absorpt_correction_type psi-scan
_exptl_absorpt_process_details '(North <i>et al.</i>, 1968)'
_exptl_crystal_colour colourless
_exptl_crystal_density_diffrn 1.643
_exptl_crystal_density_meas 1.632
_exptl_crystal_density_method 'flotation in a liquid mixture of CCl~4~ and bromoform'
_exptl_crystal_description block
_exptl_crystal_F_000 528
_exptl_crystal_size_max 0.22
_exptl_crystal_size_mid 0.16
_exptl_crystal_size_min 0.12
_refine_diff_density_max 0.436
_refine_diff_density_min -0.513
_refine_ls_abs_structure_details 'Flack (1983)'
_refine_ls_abs_structure_Flack -0.09(18)
_refine_ls_extinction_coef 0.131(13)
_refine_ls_extinction_expression Fc^*^=kFc[1+0.001xFc^2^\l^3^/sin(2\q)]^-1/4^
_refine_ls_extinction_method SHELXL97
_refine_ls_goodness_of_fit_ref 1.151
_refine_ls_hydrogen_treatment constr
_refine_ls_matrix_type full
_refine_ls_number_parameters 294
_refine_ls_number_reflns 2368
_refine_ls_number_restraints 1
_refine_ls_restrained_S_all 1.150
_refine_ls_R_factor_all 0.0632
_refine_ls_R_factor_gt 0.0467
_refine_ls_shift/su_max 0.000
_refine_ls_shift/su_mean 0.000
_refine_ls_structure_factor_coef Fsqd
_refine_ls_weighting_details 'w = 1/[\s^2^(Fo^2^)+(0.1269P)^2^+1.9828P] where P = (Fo^2^+2Fc^2^)/3'
_refine_ls_weighting_scheme calc
_refine_ls_wR_factor_gt 0.1302
_refine_ls_wR_factor_ref 0.1891
_reflns_number_gt 2161
_reflns_number_total 2368
_reflns_threshold_expression I>2\s(I)
_cod_data_source_file cv6532.cif
_cod_data_source_block I
_cod_depositor_comments
;
The following automatic conversions were performed:
'_symmetry_cell_setting' value 'Monoclinic' changed to 'monoclinic'
according to '/home/saulius/struct/CIF-dictionaries/cif_core.dic'
dictionary named 'cif_core.dic' version 2.4.1 from 2010-06-29.

Automatic conversion script
Id: cif_fix_enum 1527 2010-12-29 10:47:43Z saulius 

The following automatic conversions were performed:

'_symmetry_cell_setting' value 'Monoclinic' changed to 'monoclinic'
according to /home/saulius/struct/CIF-dictionaries/cif_core.dic
dictionary named 'cif_core.dic' version 2.4.1 from 2010-06-29.

Automatic conversion script
Id: cif_fix_values 1715 2011-07-08 13:25:40Z adriana 
;
_cod_original_sg_symbol_H-M 'P 21'
_cod_database_code 2206391
_cod_database_fobs_code 2206391

loop_
_symmetry_equiv_pos_as_xyz
'x, y, z'
'-x, y+1/2, -z'

loop_
_atom_site_label
_atom_site_fract_x
_atom_site_fract_y
_atom_site_fract_z
_atom_site_U_iso_or_equiv
_atom_site_adp_type
_atom_site_calc_flag
_atom_site_refinement_flags
_atom_site_occupancy
_atom_site_type_symbol
O1A 0.8595(8) 0.7098(12) 0.4952(2) 0.0399(15) Uani d . 1 O
O1B 0.6669(8) 0.4012(12) 0.4855(2) 0.0405(16) Uani d . 1 O
H1B 0.6364 0.4637 0.4580 0.061 Uiso calc R 1 H
C11 0.7867(9) 0.5338(16) 0.5116(2) 0.0254(16) Uani d . 1 C
C12 0.8271(8) 0.4508(14) 0.5668(2) 0.0200(13) Uani d . 1 C
H12 0.8211 0.2823 0.5678 0.024 Uiso calc R 1 H
N11 1.0260(7) 0.5288(12) 0.5821(2) 0.0227(12) Uani d . 1 N
H11A 1.1083 0.4992 0.5565 0.034 Uiso calc R 1 H
H11B 1.0646 0.4545 0.6107 0.034 Uiso calc R 1 H
H11C 1.0243 0.6796 0.5883 0.034 Uiso calc R 1 H
C13 0.6709(9) 0.5518(16) 0.6022(3) 0.0286(16) Uani d . 1 C
H13A 0.6787 0.7184 0.6007 0.034 Uiso calc R 1 H
H13B 0.5436 0.5073 0.5888 0.034 Uiso calc R 1 H
C14 0.6867(8) 0.4786(15) 0.6575(2) 0.0223(15) Uani d . 1 C
C15 0.7591(9) 0.2871(15) 0.6802(3) 0.0243(15) Uani d . 1 C
H15 0.8212 0.1660 0.6635 0.029 Uiso calc R 1 H
N12 0.7242(7) 0.3041(12) 0.7320(2) 0.0224(13) Uani d . 1 N
H12A 0.7568 0.2032 0.7550 0.027 Uiso calc R 1 H
C16 0.6329(9) 0.4985(14) 0.7415(3) 0.0252(16) Uani d . 1 C
H16 0.5920 0.5491 0.7740 0.030 Uiso calc R 1 H
N13 0.6094(7) 0.6089(11) 0.6970(2) 0.0231(13) Uani d . 1 N
H13 0.5546 0.7412 0.6933 0.028 Uiso calc R 1 H
O2A 0.3835(9) 0.2315(14) 0.9980(2) 0.0498(19) Uani d . 1 O
O2B 0.1415(7) 0.4673(13) 1.01944(19) 0.0371(14) Uani d . 1 O
H2B 0.1580 0.4115 1.0485 0.056 Uiso calc R 1 H
C21 0.2661(9) 0.3805(15) 0.9878(3) 0.0248(16) Uani d . 1 C
C22 0.2551(8) 0.4796(15) 0.9332(2) 0.0216(14) Uani d . 1 C
H22 0.1882 0.6287 0.9338 0.026 Uiso calc R 1 H
N21 0.4578(7) 0.5110(10) 0.9148(2) 0.0205(12) Uani d . 1 N
H21A 0.5324 0.5621 0.9410 0.031 Uiso calc R 1 H
H21B 0.4585 0.6128 0.8890 0.031 Uiso calc R 1 H
H21C 0.5038 0.3769 0.9036 0.031 Uiso calc R 1 H
C23 0.1437(10) 0.3128(16) 0.8970(3) 0.0299(17) Uani d . 1 C
H23A 0.1985 0.1598 0.9010 0.036 Uiso calc R 1 H
H23B 0.0087 0.3063 0.9076 0.036 Uiso calc R 1 H
C24 0.1503(8) 0.3791(14) 0.8404(3) 0.0234(15) Uani d . 1 C
C25 0.2247(9) 0.2690(14) 0.8000(3) 0.0262(16) Uani d . 1 C
H25 0.2878 0.1273 0.8006 0.031 Uiso calc R 1 H
N22 0.1904(7) 0.4052(12) 0.7568(2) 0.0244(14) Uani d . 1 N
H22A 0.2234 0.3730 0.7255 0.029 Uiso calc R 1 H
C26 0.0985(9) 0.5934(14) 0.7717(3) 0.0257(16) Uani d . 1 C
H26 0.0595 0.7139 0.7501 0.031 Uiso calc R 1 H
N23 0.0716(7) 0.5810(12) 0.8224(2) 0.0226(13) Uani d . 1 N
H23 0.0141 0.6829 0.8410 0.027 Uiso calc R 1 H
S1 0.2631(2) 0.0470(3) 0.64646(6) 0.0232(5) Uani d . 1 S
O11 0.4123(7) 0.0128(12) 0.60718(19) 0.0371(15) Uani d . 1 O
O12 0.0779(8) -0.0443(14) 0.6272(3) 0.0529(18) Uani d . 1 O
O13 0.2379(7) 0.2988(10) 0.65572(19) 0.0259(11) Uani d . 1 O
O14 0.3275(9) -0.0596(13) 0.6952(2) 0.0463(16) Uani d . 1 O
S2 0.6944(2) 0.9604(3) 0.84857(6) 0.0198(5) Uani d . 1 S
O21 0.7928(8) 0.9489(12) 0.7987(2) 0.0348(13) Uani d . 1 O
O22 0.5024(7) 0.8511(12) 0.8439(2) 0.0420(16) Uani d . 1 O
O23 0.6758(8) 1.2003(11) 0.8651(3) 0.0443(16) Uani d . 1 O
O24 0.8172(6) 0.8270(11) 0.88683(18) 0.0272(12) Uani d . 1 O

loop_
_atom_site_aniso_label
_atom_site_aniso_U_11
_atom_site_aniso_U_22
_atom_site_aniso_U_33
_atom_site_aniso_U_12
_atom_site_aniso_U_13
_atom_site_aniso_U_23
O1A 0.047(3) 0.039(4) 0.034(3) -0.018(3) -0.007(2) 0.019(3)
O1B 0.048(3) 0.045(4) 0.028(3) -0.023(3) -0.017(2) 0.010(3)
C11 0.023(3) 0.030(4) 0.023(3) -0.001(3) -0.001(2) 0.005(3)
C12 0.023(3) 0.018(3) 0.020(3) -0.002(3) -0.004(2) 0.002(3)
N11 0.021(2) 0.022(3) 0.025(3) 0.005(3) -0.0024(19) -0.001(3)
C13 0.024(3) 0.031(4) 0.030(3) 0.009(4) 0.003(2) 0.007(4)
C14 0.016(3) 0.029(4) 0.023(3) 0.005(3) 0.005(2) 0.007(3)
C15 0.022(3) 0.020(4) 0.031(4) 0.002(3) 0.002(3) 0.004(3)
N12 0.021(2) 0.025(3) 0.021(3) 0.001(3) 0.001(2) 0.007(3)
C16 0.019(3) 0.028(5) 0.029(3) -0.002(3) 0.004(2) 0.000(3)
N13 0.020(2) 0.020(3) 0.030(3) 0.005(2) 0.004(2) -0.002(3)
O2A 0.058(3) 0.059(5) 0.033(3) 0.035(4) 0.008(3) 0.020(3)
O2B 0.036(2) 0.050(4) 0.026(2) 0.013(3) 0.0069(19) 0.005(3)
C21 0.023(3) 0.030(4) 0.022(3) -0.001(3) -0.004(2) 0.003(3)
C22 0.019(3) 0.024(4) 0.022(3) 0.007(3) 0.004(2) 0.003(3)
N21 0.018(2) 0.018(3) 0.026(2) -0.001(2) -0.0013(18) 0.002(2)
C23 0.024(3) 0.033(5) 0.032(4) -0.009(3) -0.004(3) 0.007(4)
C24 0.011(2) 0.024(4) 0.035(4) -0.002(3) -0.005(2) 0.001(3)
C25 0.017(3) 0.021(4) 0.040(4) 0.002(3) -0.005(3) -0.003(3)
N22 0.017(2) 0.032(4) 0.024(3) 0.003(3) -0.001(2) -0.006(3)
C26 0.021(3) 0.029(4) 0.028(3) 0.001(3) -0.006(2) 0.001(3)
N23 0.018(2) 0.027(4) 0.023(3) 0.007(3) -0.0005(19) -0.003(3)
S1 0.0213(8) 0.0182(9) 0.0301(9) 0.0085(7) -0.0044(6) -0.0069(7)
O11 0.030(2) 0.048(4) 0.033(2) 0.017(3) -0.0081(19) -0.017(3)
O12 0.030(3) 0.045(4) 0.084(5) 0.001(3) -0.007(3) -0.031(4)
O13 0.030(2) 0.013(3) 0.035(3) 0.009(2) -0.0037(19) -0.006(2)
O14 0.065(4) 0.039(4) 0.035(3) 0.030(4) 0.006(3) 0.007(3)
S2 0.0183(7) 0.0152(9) 0.0260(8) 0.0034(7) 0.0023(5) 0.0013(7)
O21 0.042(3) 0.027(3) 0.036(3) 0.014(3) 0.006(2) 0.007(3)
O22 0.022(2) 0.038(4) 0.066(4) -0.009(3) -0.010(2) 0.023(3)
O23 0.038(3) 0.020(3) 0.076(4) 0.011(3) 0.009(3) -0.017(3)
O24 0.028(2) 0.032(3) 0.021(2) 0.012(2) 0.0005(18) -0.003(2)

loop_
_atom_type_symbol
_atom_type_description
_atom_type_scat_dispersion_real
_atom_type_scat_dispersion_imag
_atom_type_scat_source
C C 0.0033 0.0016 'International Tables Vol C Tables 4.2.6.8 and 6.1.1.4'
H H 0.0000 0.0000 'International Tables Vol C Tables 4.2.6.8 and 6.1.1.4'
N N 0.0061 0.0033 'International Tables Vol C Tables 4.2.6.8 and 6.1.1.4'
O O 0.0106 0.0060 'International Tables Vol C Tables 4.2.6.8 and 6.1.1.4'
S S 0.1246 0.1234 'International Tables Vol C Tables 4.2.6.8 and 6.1.1.4'

loop_
_geom_angle_atom_site_label_1
_geom_angle_atom_site_label_2
_geom_angle_atom_site_label_3
_geom_angle
C11 O1B H1B 109.5
O1A C11 O1B 125.3(6)
O1A C11 C12 121.3(6)
O1B C11 C12 113.4(7)
N11 C12 C11 107.9(5)
N11 C12 C13 111.9(6)
C11 C12 C13 108.2(5)
N11 C12 H12 109.6
C11 C12 H12 109.6
C13 C12 H12 109.6
C12 N11 H11A 109.5
C12 N11 H11B 109.5
H11A N11 H11B 109.5
C12 N11 H11C 109.5
H11A N11 H11C 109.5
H11B N11 H11C 109.5
C14 C13 C12 114.6(6)
C14 C13 H13A 108.6
C12 C13 H13A 108.6
C14 C13 H13B 108.6
C12 C13 H13B 108.6
H13A C13 H13B 107.6
C15 C14 N13 106.2(6)
C15 C14 C13 132.2(7)
N13 C14 C13 121.5(7)
C14 C15 N12 107.1(7)
C14 C15 H15 126.4
N12 C15 H15 126.4
C16 N12 C15 109.6(6)
C16 N12 H12A 125.2
C15 N12 H12A 125.2
N12 C16 N13 108.0(6)
N12 C16 H16 126.0
N13 C16 H16 126.0
C16 N13 C14 109.1(6)
C16 N13 H13 125.5
C14 N13 H13 125.5
C21 O2B H2B 109.5
O2A C21 O2B 126.2(7)
O2A C21 C22 119.7(6)
O2B C21 C22 114.1(6)
N21 C22 C21 107.7(5)
N21 C22 C23 110.1(5)
C21 C22 C23 109.8(6)
N21 C22 H22 109.7
C21 C22 H22 109.7
C23 C22 H22 109.7
C22 N21 H21A 109.5
C22 N21 H21B 109.5
H21A N21 H21B 109.5
C22 N21 H21C 109.5
H21A N21 H21C 109.5
H21B N21 H21C 109.5
C24 C23 C22 113.7(6)
C24 C23 H23A 108.8
C22 C23 H23A 108.8
C24 C23 H23B 108.8
C22 C23 H23B 108.8
H23A C23 H23B 107.7
C25 C24 N23 107.6(6)
C25 C24 C23 130.5(8)
N23 C24 C23 122.0(7)
C24 C25 N22 106.8(7)
C24 C25 H25 126.6
N22 C25 H25 126.6
C26 N22 C25 108.7(6)
C26 N22 H22A 125.7
C25 N22 H22A 125.7
N23 C26 N22 108.3(7)
N23 C26 H26 125.9
N22 C26 H26 125.9
C26 N23 C24 108.7(6)
C26 N23 H23 125.6
C24 N23 H23 125.6
O12 S1 O11 109.3(3)
O12 S1 O14 113.0(5)
O11 S1 O14 109.1(3)
O12 S1 O13 108.0(4)
O11 S1 O13 109.1(4)
O14 S1 O13 108.3(4)
O21 S2 O23 110.0(4)
O21 S2 O22 109.5(4)
O23 S2 O22 110.8(4)
O21 S2 O24 106.8(3)
O23 S2 O24 110.6(4)
O22 S2 O24 109.0(3)

loop_
_geom_bond_atom_site_label_1
_geom_bond_atom_site_label_2
_geom_bond_distance
_geom_bond_publ_flag
O1A C11 1.216(10) y
O1B C11 1.305(9) y
O1B H1B 0.8200 ?
C11 C12 1.519(9) ?
C12 N11 1.487(8) ?
C12 C13 1.532(9) ?
C12 H12 0.9800 ?
N11 H11A 0.8900 ?
N11 H11B 0.8900 ?
N11 H11C 0.8900 ?
C13 C14 1.486(9) ?
C13 H13A 0.9700 ?
C13 H13B 0.9700 ?
C14 C15 1.348(11) ?
C14 N13 1.377(9) ?
C15 N12 1.358(9) ?
C15 H15 0.9300 ?
N12 C16 1.316(10) ?
N12 H12A 0.8600 ?
C16 N13 1.319(9) ?
C16 H16 0.9300 ?
N13 H13 0.8600 ?
O2A C21 1.208(10) ?
O2B C21 1.289(9) ?
O2B H2B 0.8200 ?
C21 C22 1.518(9) ?
C22 N21 1.486(7) ?
C22 C23 1.540(10) ?
C22 H22 0.9800 ?
N21 H21A 0.8900 ?
N21 H21B 0.8900 ?
N21 H21C 0.8900 ?
C23 C24 1.504(10) ?
C23 H23A 0.9700 ?
C23 H23B 0.9700 ?
C24 C25 1.328(11) ?
C24 N23 1.370(10) ?
C25 N22 1.379(10) ?
C25 H25 0.9300 ?
N22 C26 1.321(10) ?
N22 H22A 0.8600 ?
C26 N23 1.320(9) ?
C26 H26 0.9300 ?
N23 H23 0.8600 ?
S1 O12 1.458(6) ?
S1 O11 1.460(5) ?
S1 O14 1.460(6) ?
S1 O13 1.492(6) ?
S2 O21 1.458(5) ?
S2 O23 1.462(7) ?
S2 O22 1.466(5) ?
S2 O24 1.502(5) ?

loop_
_geom_hbond_atom_site_label_D
_geom_hbond_atom_site_label_H
_geom_hbond_atom_site_label_A
_geom_hbond_site_symmetry_A
_geom_hbond_distance_DH
_geom_hbond_distance_HA
_geom_hbond_distance_DA
_geom_hbond_angle_DHA
O1B H1B O11 2_656 0.82 1.73 2.521(7) 163
N11 H11A O1A 2_746 0.89 2.15 2.834(8) 133
N11 H11B O13 1_655 0.89 1.88 2.721(8) 157
N11 H11C O12 1_665 0.89 1.92 2.757(10) 156
N12 H12A O21 1_545 0.86 1.87 2.719(8) 169
N13 H13 O14 1_565 0.86 1.94 2.729(8) 152
O2B H2B O24 2_647 0.82 1.74 2.554(7) 173
N21 H21A O2A 2_657 0.89 1.93 2.790(8) 161
N21 H21B O22 . 0.89 1.83 2.708(8) 168
N21 H21C O23 1_545 0.89 1.86 2.679(8) 152
N22 H22A O13 . 0.86 1.85 2.694(8) 168
N23 H23 O24 1_455 0.86 1.99 2.811(7) 160

loop_
_geom_torsion_atom_site_label_1
_geom_torsion_atom_site_label_2
_geom_torsion_atom_site_label_3
_geom_torsion_atom_site_label_4
_geom_torsion
_geom_torsion_publ_flag
O1A C11 C12 N11 -30.1(9) y
O1B C11 C12 N11 151.1(7) ?
O1A C11 C12 C13 91.1(8) ?
O1B C11 C12 C13 -87.7(8) ?
N11 C12 C13 C14 -63.5(9) y
C11 C12 C13 C14 177.9(7) y
C12 C13 C14 C15 -28.0(12) y
C12 C13 C14 N13 156.3(6) y
N13 C14 C15 N12 0.3(7) ?
C13 C14 C15 N12 -176.0(7) ?
C14 C15 N12 C16 0.2(8) ?
C15 N12 C16 N13 -0.6(8) ?
N12 C16 N13 C14 0.7(7) ?
C15 C14 N13 C16 -0.6(7) ?
C13 C14 N13 C16 176.1(6) ?
O2A C21 C22 N21 -41.6(10) y
O2B C21 C22 N21 139.3(7) ?
O2A C21 C22 C23 78.4(8) ?
O2B C21 C22 C23 -100.8(8) ?
N21 C22 C23 C24 -53.1(8) y
C21 C22 C23 C24 -171.5(6) y
C22 C23 C24 C25 117.6(9) y
C22 C23 C24 N23 -62.7(8) y
N23 C24 C25 N22 -0.1(7) ?
C23 C24 C25 N22 179.6(6) ?
C24 C25 N22 C26 0.4(8) ?
C25 N22 C26 N23 -0.6(7) ?
N22 C26 N23 C24 0.5(7) ?
C25 C24 N23 C26 -0.2(7) ?
C23 C24 N23 C26 -180.0(6) ?

loop_
_cod_related_entry_id
_cod_related_entry_database
_cod_related_entry_code
1 ChemSpider 30654830
